data_1528543
loop_
_publ_author_name
'Gupta, S.'
'Ganguli, A.K.'

_publ_section_title
;
 Preferential occupation of alkaline-earth metal sites in a seemingly
 disordered solid solution of Ca(11-x) Sr(x) Sb10: Single crystal
 structures of Ca8.63(5) Sr2.37 Sb10 and Ca3.66(7) Sr7.34 Sb10
;
_journal_name_full 'Journal of Solid State Chemistry'
_journal_page_first 1924
_journal_page_last 1930
_journal_volume 179
_journal_year 2006
_chemical_formula_sum 'Ca8.63 Sb10 Sr2.37'
_chemical_name_systematic 'Ca8.63 Sr2.37 Sb10'
_space_group_IT_number 139
_symmetry_space_group_name_Hall '-I 4 2'
_symmetry_space_group_name_H-M 'I 4/m m m'
_cell_angle_alpha 90
_cell_angle_beta 90
_cell_angle_gamma 90
_cell_formula_units_Z 4
_cell_length_a 12.0458
_cell_length_b 12.0458
_cell_length_c 17.501
_cell_volume 2539.418
_citation_journal_id_ASTM JSSCBI
_cod_data_source_file Gupta_JSSCBI_2006_1170.cif
_cod_data_source_block Ca8.63Sb10Sr2.37
_cod_database_code 1528543

loop_
_symmetry_equiv_pos_as_xyz
x,y,z
-y,x,z
-x,-y,z
y,-x,z
x,-y,-z
y,x,-z
-x,y,-z
-y,-x,-z
-x,-y,-z
y,-x,-z
x,y,-z
-y,x,-z
-x,y,z
-y,-x,z
x,-y,z
y,x,z
x+1/2,y+1/2,z+1/2
-y+1/2,x+1/2,z+1/2
-x+1/2,-y+1/2,z+1/2
y+1/2,-x+1/2,z+1/2
x+1/2,-y+1/2,-z+1/2
y+1/2,x+1/2,-z+1/2
-x+1/2,y+1/2,-z+1/2
-y+1/2,-x+1/2,-z+1/2
-x+1/2,-y+1/2,-z+1/2
y+1/2,-x+1/2,-z+1/2
x+1/2,y+1/2,-z+1/2
-y+1/2,x+1/2,-z+1/2
-x+1/2,y+1/2,z+1/2
-y+1/2,-x+1/2,z+1/2
x+1/2,-y+1/2,z+1/2
y+1/2,x+1/2,z+1/2

loop_
_atom_site_label
_atom_site_type_symbol
_atom_site_fract_x
_atom_site_fract_y
_atom_site_fract_z
_atom_site_occupancy
_atom_site_U_iso_or_equiv
Sb4 Sb-3 0.3447 0 0 1 0.0
Sr1 Sr+2 0.2522 0 0.1875 0.35 0.0
Sb2 Sb-3 0 0 0.1283 1 0.0
Sb5 Sb-1 0.1257 0.1257 0.5 1 0.0
Sb1 Sb-3 0.5 0 0.25 1 0.0
Ca1 Ca+2 0.2522 0 0.1875 0.65 0.0
Ca3 Ca+2 0.1681 0.1681 0 1 0.0
Sr2 Sr+2 0 0 0.3374 1 0.0
Sb3 Sb-2 0.2076 0.2076 0.3236 1 0.0
Ca2 Ca+2 0.3398 0 0.3963 1 0.0
